data_2200805
loop_
_publ_author_name
'Olga Juanes'
'Juan-Carlos Rodriguez-Ubis'
'C\'esar J. Pastor'

_publ_section_title
;
 Double cyclometallation of bis[3-(3-methoxyphenyl)pyrazol-1-yl]methane
 in a bis[(acetylacetonato)palladium(II)] complex
;
_journal_issue 12
_journal_name_full 'Acta Crystallographica Section E'
_journal_page_first m576
_journal_page_last m577
_journal_paper_doi 10.1107/S1600536801018712
_journal_volume 57
_journal_year 2001
_chemical_formula_iupac '[Pd2 (C5 H7 O2)2 (C21 H18 N4 O2)]'
_chemical_formula_moiety 'C31 H32 N4 O6 Pd2'
_chemical_formula_sum 'C31 H32 N4 O6 Pd2'
_chemical_formula_weight 769.41
_chemical_name_systematic
;
 ?
;
_space_group_IT_number 14
_symmetry_cell_setting monoclinic
_symmetry_space_group_name_Hall '-P 2yn'
_symmetry_space_group_name_H-M 'P 1 21/n 1'
_audit_creation_method SHELXL-97
_cell_angle_alpha 90.00
_cell_angle_beta 115.156(4)
_cell_angle_gamma 90.00
_cell_formula_units_Z 4
_cell_length_a 14.3726(7)
_cell_length_b 14.6998(11)
_cell_length_c 15.9304(9)
_cell_measurement_reflns_used 68
_cell_measurement_temperature 296(2)
_cell_measurement_theta_max 47.5
_cell_measurement_theta_min 6.8
_cell_volume 3046.5(3)
_computing_cell_refinement XSCANS
_computing_data_collection 'XSCANS (Siemens, 1996)'
_computing_data_reduction 'SHELXTL (Sheldrick, 1997b)'
_computing_molecular_graphics SHELXTL
_computing_publication_material SHELXTL
_computing_structure_refinement 'SHELXL97 (Sheldrick, 1997a)'
_computing_structure_solution 'SHELXS97 (Sheldrick, 1990)'
_diffrn_ambient_temperature 296(2)
_diffrn_measured_fraction_theta_full .985
_diffrn_measured_fraction_theta_max .985
_diffrn_measurement_device_type 'Bruker P4'
_diffrn_measurement_method \w
_diffrn_radiation_monochromator graphite
_diffrn_radiation_source 'fine-focus sealed tube'
_diffrn_radiation_type CuK\a
_diffrn_radiation_wavelength 1.54178
_diffrn_reflns_av_R_equivalents .027
_diffrn_reflns_av_sigmaI/netI .025
_diffrn_reflns_limit_h_max 15
_diffrn_reflns_limit_h_min -1
_diffrn_reflns_limit_k_max 15
_diffrn_reflns_limit_k_min -1
_diffrn_reflns_limit_l_max 16
_diffrn_reflns_limit_l_min -17
_diffrn_reflns_number 4996
_diffrn_reflns_theta_full 56.7
_diffrn_reflns_theta_max 56.7
_diffrn_reflns_theta_min 3.5
_diffrn_standards_decay_% 0
_diffrn_standards_interval_count 97
_diffrn_standards_number 3
_exptl_absorpt_coefficient_mu 9.94
_exptl_absorpt_correction_T_max .779
_exptl_absorpt_correction_T_min .341
_exptl_absorpt_correction_type '\y scan'
_exptl_absorpt_process_details '(XPREP; Bruker, 2000)'
_exptl_crystal_colour colorless
_exptl_crystal_density_diffrn 1.678
_exptl_crystal_density_method 'not measured'
_exptl_crystal_description irregular_cut
_exptl_crystal_F_000 1544
_exptl_crystal_size_max .35
_exptl_crystal_size_mid .25
_exptl_crystal_size_min .15
_refine_diff_density_max 1.26
_refine_diff_density_min -.65
_refine_ls_extinction_coef .00038(4)
_refine_ls_extinction_method SHELXL97
_refine_ls_goodness_of_fit_ref 1.07
_refine_ls_hydrogen_treatment constr
_refine_ls_matrix_type full
_refine_ls_number_parameters 395
_refine_ls_number_reflns 4011
_refine_ls_number_restraints 0
_refine_ls_restrained_S_all 1.07
_refine_ls_R_factor_all .035
_refine_ls_R_factor_gt .033
_refine_ls_shift/su_max .006
_refine_ls_shift/su_mean .000
_refine_ls_structure_factor_coef Fsqd
_refine_ls_weighting_details 'calc w = 1/[\s^2^(Fo^2^)+(0.0519P)^2^+4.3327P] where P = (Fo^2^+2Fc^2^)/3'
_refine_ls_weighting_scheme calc
_refine_ls_wR_factor_ref .088
_reflns_number_gt 3777
_reflns_number_total 4011
_reflns_threshold_expression I>2\s(I)
_cod_data_source_file ya6067.cif
_cod_data_source_block I
_cod_depositor_comments
;
The following automatic conversions were performed:
'_symmetry_cell_setting' value 'Monoclinic' changed to 'monoclinic'
according to '/home/saulius/struct/CIF-dictionaries/cif_core.dic'
dictionary named 'cif_core.dic' version 2.4.1 from 2010-06-29.

Automatic conversion script
Id: cif_fix_enum 1527 2010-12-29 10:47:43Z saulius 

The following automatic conversions were performed:

'_symmetry_cell_setting' value 'Monoclinic' changed to 'monoclinic'
according to /home/saulius/struct/CIF-dictionaries/cif_core.dic
dictionary named 'cif_core.dic' version 2.4.1 from 2010-06-29.

Automatic conversion script
Id: cif_fix_values 1715 2011-07-08 13:25:40Z adriana 
;
_cod_original_sg_symbol_H-M 'P 21/n'
_cod_database_code 2200805
_cod_database_fobs_code 2200805

loop_
_symmetry_equiv_pos_as_xyz
'x, y, z'
'-x+1/2, y+1/2, -z+1/2'
'-x, -y, -z'
'x-1/2, -y-1/2, z-1/2'

loop_
_atom_site_label
_atom_site_fract_x
_atom_site_fract_y
_atom_site_fract_z
_atom_site_U_iso_or_equiv
_atom_site_adp_type
_atom_site_calc_flag
_atom_site_refinement_flags
_atom_site_occupancy
_atom_site_disorder_assembly
_atom_site_disorder_group
_atom_site_type_symbol
Pd1 1.12145(2) .81397(2) .44828(2) .03819(14) Uani d . 1 . . Pd
Pd2 .83482(3) .49867(2) .38703(2) .04017(15) Uani d . 1 . . Pd
N1 .9064(3) .6191(2) .4219(2) .0401(8) Uani d . 1 . . N
N2 .9943(3) .6565(2) .4237(2) .0394(9) Uani d . 1 . . N
N3 1.0781(3) .6517(2) .3259(2) .0411(9) Uani d . 1 . . N
N4 1.1126(3) .7389(2) .3372(2) .0392(8) Uani d . 1 . . N
O1 .7491(3) .3852(2) .3621(2) .0520(8) Uani d . 1 . . O
O2 .9328(3) .4363(2) .3373(2) .0548(8) Uani d . 1 . . O
O3 .5428(3) .7442(3) .4769(3) .0733(11) Uani d . 1 . . O
O4 1.1122(2) .8919(2) .5461(2) .0491(8) Uani d . 1 . . O
O5 1.2513(2) .8792(2) .4561(2) .0530(8) Uani d . 1 . . O
O6 1.1294(4) 1.0966(3) .2740(3) .0824(12) Uani d . 1 . . O
C1 .6805(4) .2432(3) .3044(4) .0627(14) Uani d . 1 . . C
H1A .6794 .2274 .3625 .094 Uiso calc R 1 . . H
H1B .6963 .1901 .2778 .094 Uiso calc R 1 . . H
H1C .6144 .2663 .2629 .094 Uiso calc R 1 . . H
C2 .7606(4) .3143(3) .3202(3) .0497(13) Uani d . 1 . . C
C3 .8356(4) .3012(3) .2878(4) .0544(13) Uani d . 1 . . C
H3 .8315 .2474 .2557 .065 Uiso calc R 1 . . H
C4 .9155(4) .3594(3) .2981(4) .0553(13) Uani d . 1 . . C
C5 .9887(5) .3326(4) .2574(5) .0810(19) Uani d . 1 . . C
H5A .9893 .3790 .2152 .121 Uiso calc R 1 . . H
H5B .9669 .2760 .2248 .121 Uiso calc R 1 . . H
H5C 1.0565 .3258 .3063 .121 Uiso calc R 1 . . H
C6 .4413(5) .7161(6) .4601(7) .116(3) Uani d . 1 . . C
H6A .4055 .6964 .3969 .175 Uiso calc R 1 . . H
H6B .4051 .7662 .4711 .175 Uiso calc R 1 . . H
H6C .4449 .6668 .5009 .175 Uiso calc R 1 . . H
C7 .6041(4) .6824(4) .4597(3) .0546(13) Uani d . 1 . . C
C8 .5785(4) .5914(4) .4365(4) .0590(14) Uani d . 1 . . C
H8 .5167 .5686 .4333 .071 Uiso calc R 1 . . H
C9 .6448(4) .5348(4) .4181(3) .0536(12) Uani d . 1 . . C
H9 .6262 .4745 .4023 .064 Uiso calc R 1 . . H
C10 .7376(3) .5654(3) .4228(3) .0431(11) Uani d . 1 . . C
C11 .7631(3) .6578(3) .4473(3) .0417(10) Uani d . 1 . . C
C12 .6977(4) .7148(4) .4659(3) .0519(12) Uani d . 1 . . C
H12 .7163 .7750 .4826 .062 Uiso calc R 1 . . H
C13 .8607(4) .6862(3) .4471(3) .0410(11) Uani d . 1 . . C
C14 .9183(3) .7662(3) .4633(3) .0424(11) Uani d . 1 . . C
H14 .9023 .8222 .4810 .051 Uiso calc R 1 . . H
C15 1.0034(3) .7462(3) .4480(3) .0388(10) Uani d . 1 . . C
C16 1.0670(3) .6061(3) .4024(3) .0424(10) Uani d . 1 . . C
H16A 1.0428 .5443 .3849 .051 Uiso calc R 1 . . H
H16B 1.1327 .6037 .4562 .051 Uiso calc R 1 . . H
C17 1.0598(4) .6198(3) .2421(3) .0499(12) Uani d . 1 . . C
H17 1.0348 .5624 .2189 .060 Uiso calc R 1 . . H
C18 1.0848(4) .6874(3) .1968(4) .0557(13) Uani d . 1 . . C
H18 1.0820 .6845 .1375 .067 Uiso calc R 1 . . H
C19 1.1153(3) .7615(3) .2563(3) .0428(11) Uani d . 1 . . C
C20 1.1480(3) .8509(3) .2377(3) .0459(11) Uani d . 1 . . C
C21 1.2104(4) .8549(4) .1917(4) .0607(14) Uani d . 1 . . C
H21 1.2326 .8015 .1746 .073 Uiso calc R 1 . . H
C22 1.2400(4) .9381(5) .1710(4) .0702(16) Uani d . 1 . . C
H22 1.2803 .9406 .1384 .084 Uiso calc R 1 . . H
C23 1.2107(4) 1.0160(4) .1980(4) .0677(16) Uani d . 1 . . C
H23 1.2311 1.0717 .1837 .081 Uiso calc R 1 . . H
C24 1.1508(4) 1.0138(3) .2464(4) .0579(14) Uani d . 1 . . C
C25 1.1157(4) .9314(3) .2636(4) .0515(12) Uani d . 1 . . C
H25 1.0711 .9297 .2921 .062 Uiso calc R 1 . . H
C26 1.0676(7) 1.0974(5) .3222(5) .103(3) Uani d . 1 . . C
H26A .9980 1.0830 .2804 .155 Uiso calc R 1 . . H
H26B 1.0698 1.1566 .3483 .155 Uiso calc R 1 . . H
H26C 1.0925 1.0530 .3711 .155 Uiso calc R 1 . . H
C27 1.1438(5) 1.0126(4) .6493(4) .0695(16) Uani d . 1 . . C
H27A 1.0722 1.0282 .6211 .104 Uiso calc R 1 . . H
H27B 1.1843 1.0672 .6678 .104 Uiso calc R 1 . . H
H27C 1.1581 .9751 .7027 .104 Uiso calc R 1 . . H
C28 1.1702(4) .9619(3) .5811(3) .0498(12) Uani d . 1 . . C
C29 1.2495(4) .9910(3) .5627(4) .0590(14) Uani d . 1 . . C
H29 1.2830 1.0436 .5930 .071 Uiso calc R 1 . . H
C30 1.2863(4) .9502(4) .5032(4) .0567(13) Uani d . 1 . . C
C31 1.3764(5) .9923(5) .4920(6) .086(2) Uani d . 1 . . C
H31A 1.4317 .9492 .5103 .130 Uiso calc R 1 . . H
H31B 1.3990 1.0456 .5303 .130 Uiso calc R 1 . . H
H31C 1.3558 1.0089 .4283 .130 Uiso calc R 1 . . H

loop_
_atom_site_aniso_label
_atom_site_aniso_U_11
_atom_site_aniso_U_22
_atom_site_aniso_U_33
_atom_site_aniso_U_12
_atom_site_aniso_U_13
_atom_site_aniso_U_23
Pd1 .0387(2) .0339(2) .0365(2) -.00951(13) .01071(15) -.00254(13)
Pd2 .0500(2) .0294(2) .0350(2) -.00941(14) .01227(17) .00046(13)
N1 .046(2) .034(2) .0384(19) -.0085(17) .0163(17) .0027(16)
N2 .044(2) .032(2) .039(2) -.0076(17) .0142(17) .0008(16)
N3 .045(2) .033(2) .044(2) .0016(17) .0184(17) .0031(17)
N4 .042(2) .029(2) .043(2) .0001(16) .0144(17) .0037(16)
O1 .064(2) .0358(19) .0528(19) -.0147(16) .0213(17) -.0020(16)
O2 .057(2) .0342(19) .066(2) -.0061(15) .0190(17) -.0098(16)
O3 .062(2) .081(3) .089(3) -.016(2) .044(2) -.032(2)
O4 .0557(19) .0406(18) .0461(18) -.0170(16) .0171(15) -.0118(15)
O5 .0442(17) .051(2) .059(2) -.0141(16) .0177(16) -.0029(17)
O6 .107(3) .048(2) .092(3) .000(2) .042(3) .010(2)
C1 .065(3) .038(3) .064(3) -.011(3) .008(3) .000(3)
C2 .057(3) .030(3) .036(2) -.006(2) -.004(2) .007(2)
C3 .055(3) .029(3) .062(3) -.001(2) .009(3) -.002(2)
C4 .056(3) .031(3) .064(3) .005(2) .011(2) .005(2)
C5 .078(4) .051(3) .119(6) .004(3) .047(4) -.015(4)
C6 .069(4) .133(7) .165(8) -.028(5) .066(5) -.073(6)
C7 .054(3) .064(4) .049(3) -.008(3) .025(3) -.011(2)
C8 .052(3) .068(4) .056(3) -.025(3) .022(3) -.012(3)
C9 .059(3) .047(3) .053(3) -.019(3) .022(2) -.009(2)
C10 .051(3) .041(3) .034(2) -.013(2) .015(2) -.004(2)
C11 .050(3) .041(3) .033(2) -.012(2) .018(2) -.006(2)
C12 .061(3) .047(3) .052(3) -.013(2) .028(3) -.011(2)
C13 .054(3) .037(3) .032(2) -.008(2) .019(2) .0008(19)
C14 .054(3) .033(3) .040(2) -.009(2) .020(2) -.004(2)
C15 .050(3) .031(2) .031(2) -.013(2) .013(2) -.0035(19)
C16 .044(2) .034(2) .045(2) .001(2) .015(2) .006(2)
C17 .056(3) .041(3) .053(3) .003(2) .024(2) -.006(2)
C18 .067(3) .053(3) .049(3) .005(3) .027(3) -.001(2)
C19 .045(2) .042(3) .045(3) .002(2) .022(2) .002(2)
C20 .044(2) .048(3) .044(3) -.002(2) .016(2) .007(2)
C21 .060(3) .066(4) .065(3) .002(3) .035(3) .006(3)
C22 .061(3) .084(5) .072(4) -.004(3) .035(3) .021(3)
C23 .055(3) .067(4) .074(4) -.014(3) .021(3) .017(3)
C24 .062(3) .044(3) .055(3) -.001(2) .012(3) .005(2)
C25 .054(3) .046(3) .055(3) .002(2) .024(2) .009(2)
C26 .168(8) .054(4) .090(5) .032(5) .058(6) .014(4)
C27 .096(4) .051(3) .056(3) -.018(3) .026(3) -.015(3)
C28 .059(3) .039(3) .038(2) -.004(2) .007(2) .003(2)
C29 .058(3) .043(3) .061(3) -.021(2) .011(3) -.006(2)
C30 .042(3) .050(3) .065(3) -.012(2) .010(2) .006(3)
C31 .064(4) .082(5) .112(6) -.033(3) .036(4) -.007(4)

loop_
_atom_type_symbol
_atom_type_description
_atom_type_scat_dispersion_real
_atom_type_scat_dispersion_imag
_atom_type_scat_source
C C .0181 .0091 'International Tables Vol C Tables 4.2.6.8 and 6.1.1.4'
H H .0000 .0000 'International Tables Vol C Tables 4.2.6.8 and 6.1.1.4'
N N .0311 .0180 'International Tables Vol C Tables 4.2.6.8 and 6.1.1.4'
O O .0492 .0322 'International Tables Vol C Tables 4.2.6.8 and 6.1.1.4'
Pd Pd .1215 3.9337 'International Tables Vol C Tables 4.2.6.8 and 6.1.1.4'

loop_
_geom_angle_atom_site_label_1
_geom_angle_atom_site_label_2
_geom_angle_atom_site_label_3
_geom_angle
C15 Pd1 O4 87.05(15)
C15 Pd1 N4 89.36(15)
O4 Pd1 N4 172.81(13)
C15 Pd1 O5 176.01(15)
O4 Pd1 O5 92.61(13)
N4 Pd1 O5 91.40(14)
C10 Pd2 N1 79.89(16)
C10 Pd2 O1 91.16(16)
N1 Pd2 O1 170.81(14)
C10 Pd2 O2 174.25(15)
N1 Pd2 O2 98.19(14)
O1 Pd2 O2 90.92(13)
C13 N1 N2 105.3(3)
C13 N1 Pd2 118.3(3)
N2 N1 Pd2 136.2(3)
C15 N2 N1 111.7(4)
C15 N2 C16 125.1(4)
N1 N2 C16 123.2(4)
C17 N3 N4 111.7(4)
C17 N3 C16 129.2(4)
N4 N3 C16 119.1(3)
C19 N4 N3 105.3(4)
C19 N4 Pd1 132.8(3)
N3 N4 Pd1 120.6(3)
C2 O1 Pd2 125.0(3)
C4 O2 Pd2 123.7(3)
C7 O3 C6 117.6(5)
C28 O4 Pd1 123.5(3)
C30 O5 Pd1 123.0(3)
C24 O6 C26 117.6(5)
O1 C2 C3 126.5(4)
O1 C2 C1 113.3(5)
C3 C2 C1 120.2(5)
C4 C3 C2 127.2(5)
O2 C4 C3 126.1(5)
O2 C4 C5 114.8(5)
C3 C4 C5 119.0(5)
O3 C7 C12 116.3(5)
O3 C7 C8 124.6(5)
C12 C7 C8 119.1(5)
C9 C8 C7 120.2(5)
C10 C9 C8 121.9(5)
C9 C10 C11 117.3(5)
C9 C10 Pd2 127.4(4)
C11 C10 Pd2 115.0(3)
C12 C11 C10 121.3(4)
C12 C11 C13 124.6(4)
C10 C11 C13 114.1(4)
C11 C12 C7 120.2(5)
N1 C13 C14 110.4(4)
N1 C13 C11 112.6(4)
C14 C13 C11 137.0(4)
C15 C14 C13 106.7(4)
N2 C15 C14 105.8(4)
N2 C15 Pd1 117.9(3)
C14 C15 Pd1 136.2(3)
N2 C16 N3 108.1(3)
N3 C17 C18 106.9(4)
C17 C18 C19 106.8(4)
N4 C19 C18 109.4(4)
N4 C19 C20 123.8(4)
C18 C19 C20 126.8(4)
C21 C20 C25 119.6(5)
C21 C20 C19 118.8(5)
C25 C20 C19 121.6(4)
C20 C21 C22 120.0(6)
C23 C22 C21 120.4(5)
C22 C23 C24 120.7(5)
O6 C24 C23 115.9(5)
O6 C24 C25 124.2(5)
C23 C24 C25 119.9(5)
C24 C25 C20 119.3(5)
O4 C28 C29 127.1(5)
O4 C28 C27 113.2(5)
C29 C28 C27 119.6(5)
C28 C29 C30 127.1(5)
O5 C30 C29 126.0(5)
O5 C30 C31 114.5(5)
C29 C30 C31 119.5(5)

loop_
_geom_bond_atom_site_label_1
_geom_bond_atom_site_label_2
_geom_bond_site_symmetry_2
_geom_bond_distance
_geom_bond_publ_flag
Pd1 C15 . 1.966(4) ?
Pd1 O4 . 1.984(3) ?
Pd1 N4 . 2.043(4) ?
Pd1 O5 . 2.054(3) ?
Pd2 C10 . 1.980(5) ?
Pd2 N1 . 2.004(3) ?
Pd2 O1 . 2.010(3) ?
Pd2 O2 . 2.097(3) ?
N1 C13 . 1.338(6) ?
N1 N2 . 1.367(5) ?
N2 C15 . 1.365(6) ?
N2 C16 . 1.433(6) ?
N3 C17 . 1.332(6) ?
N3 N4 . 1.360(5) ?
N3 C16 . 1.458(6) ?
N4 C19 . 1.346(6) ?
O1 C2 . 1.285(6) ?
O2 C4 . 1.265(6) ?
O3 C7 . 1.372(6) ?
O3 C6 . 1.428(7) ?
O4 C28 . 1.292(6) ?
O5 C30 . 1.259(6) ?
O6 C24 . 1.373(7) ?
O6 C26 . 1.400(8) ?
C1 C2 . 1.494(7) ?
C2 C3 . 1.392(8) ?
C3 C4 . 1.385(7) ?
C4 C5 . 1.503(8) ?
C7 C12 . 1.390(7) ?
C7 C8 . 1.395(8) ?
C8 C9 . 1.387(8) ?
C9 C10 . 1.379(7) ?
C10 C11 . 1.417(6) ?
C11 C12 . 1.383(7) ?
C11 C13 . 1.465(6) ?
C13 C14 . 1.398(6) ?
C14 C15 . 1.377(6) ?
C17 C18 . 1.363(7) ?
C18 C19 . 1.387(7) ?
C19 C20 . 1.468(7) ?
C20 C21 . 1.380(7) ?
C20 C25 . 1.396(7) ?
C21 C22 . 1.380(8) ?
C22 C23 . 1.352(9) ?
C23 C24 . 1.378(8) ?
C24 C25 . 1.383(7) ?
C27 C28 . 1.493(8) ?
C28 C29 . 1.360(7) ?
C29 C30 . 1.401(8) ?
C30 C31 . 1.513(7) ?
